data_2230197
loop_
_publ_author_name
'Gangadhararao, G.'
'Venu, Srinivas'

_publ_section_title
;
 The Phospha--Michael addition product
 {(<i>t</i>-BuNH)P(\m-N-<i>t</i>-Bu)~2~P(=N-<i>t</i>-Bu)---C(=CH~2~)CH(<i>p</i>-CH~3~O---C~6~H~4~)-P(O)[(OCH~2~C(CH~3~)~2~CH~2~O)]}
;
_journal_coeditor_code ZJ2002
_journal_issue 5
_journal_name_full 'Acta Crystallographica Section E'
_journal_page_first o1212
_journal_page_last o1213
_journal_paper_doi 10.1107/S1600536811014127
_journal_volume 67
_journal_year 2011
_chemical_formula_iupac 'C31 H57 N4 O4 P3'
_chemical_formula_moiety 'C31 H57 N4 O4 P3'
_chemical_formula_sum 'C31 H57 N4 O4 P3'
_chemical_formula_weight 642.72
_chemical_name_systematic
;
2-{2-[1,3-di-<i>tert</i>-butyl-4-(tert-butylamino)-2-(tert-butylimino)-
1,3,2\l^5^,4-diazadiphosphetidin-2-yl]-1-(4-methoxyphenyl)prop-2-en-1-yl}-
5,5-dimethyl-1,3,2\l^5^-dioxaphosphinan-2-one
;
_space_group_IT_number 2
_symmetry_cell_setting triclinic
_symmetry_space_group_name_Hall '-P 1'
_symmetry_space_group_name_H-M 'P -1'
_atom_sites_solution_hydrogens geom
_atom_sites_solution_primary direct
_atom_sites_solution_secondary difmap
_audit_creation_method SHELXL-97
_cell_angle_alpha 88.0040(10)
_cell_angle_beta 84.9490(10)
_cell_angle_gamma 87.6000(10)
_cell_formula_units_Z 4
_cell_length_a 13.8603(9)
_cell_length_b 15.7746(10)
_cell_length_c 16.2606(11)
_cell_measurement_reflns_used 6427
_cell_measurement_temperature 100(2)
_cell_measurement_theta_max 25.98
_cell_measurement_theta_min 2.41
_cell_volume 3536.6(4)
_computing_cell_refinement 'SAINT (Bruker, 2002)'
_computing_data_collection 'SMART (Bruker, 2002)'
_computing_data_reduction 'SAINT (Bruker, 2002)'
_computing_molecular_graphics 'SHELXTL (Sheldrick, 2008)'
_computing_publication_material 'SHELXTL  (Sheldrick, 2008)'
_computing_structure_refinement 'SHELXL97 (Sheldrick, 2008)'
_computing_structure_solution 'SHELXS97 (Sheldrick, 2008)'
_diffrn_ambient_temperature 100(2)
_diffrn_measured_fraction_theta_full 0.994
_diffrn_measured_fraction_theta_max 0.994
_diffrn_measurement_device_type 'Bruker SMART CCD area-detector'
_diffrn_measurement_method '\f and \w'
_diffrn_radiation_monochromator graphite
_diffrn_radiation_source 'fine-focus sealed tube'
_diffrn_radiation_type MoK\a
_diffrn_radiation_wavelength 0.71073
_diffrn_reflns_av_R_equivalents 0.0326
_diffrn_reflns_av_sigmaI/netI 0.0467
_diffrn_reflns_limit_h_max 16
_diffrn_reflns_limit_h_min -16
_diffrn_reflns_limit_k_max 18
_diffrn_reflns_limit_k_min -18
_diffrn_reflns_limit_l_max 19
_diffrn_reflns_limit_l_min -19
_diffrn_reflns_number 27730
_diffrn_reflns_theta_full 25.00
_diffrn_reflns_theta_max 25.00
_diffrn_reflns_theta_min 1.26
_exptl_absorpt_coefficient_mu 0.207
_exptl_absorpt_correction_T_max 0.9716
_exptl_absorpt_correction_T_min 0.9559
_exptl_absorpt_correction_type multi-scan
_exptl_absorpt_process_details '(SADABS; Sheldrick, 1996)'
_exptl_crystal_colour colorless
_exptl_crystal_density_diffrn 1.207
_exptl_crystal_density_method 'not measured'
_exptl_crystal_description blocks
_exptl_crystal_F_000 1392
_exptl_crystal_size_max 0.22
_exptl_crystal_size_mid 0.18
_exptl_crystal_size_min 0.14
_refine_diff_density_max 0.536
_refine_diff_density_min -0.280
_refine_ls_extinction_method none
_refine_ls_goodness_of_fit_ref 1.012
_refine_ls_hydrogen_treatment mixed
_refine_ls_matrix_type full
_refine_ls_number_parameters 795
_refine_ls_number_reflns 12397
_refine_ls_number_restraints 0
_refine_ls_restrained_S_all 1.012
_refine_ls_R_factor_all 0.0628
_refine_ls_R_factor_gt 0.0487
_refine_ls_shift/su_max 0.001
_refine_ls_shift/su_mean 0.000
_refine_ls_structure_factor_coef Fsqd
_refine_ls_weighting_details 'calc w=1/[\s^2^(Fo^2^)+(0.0649P)^2^+1.2977P] where P=(Fo^2^+2Fc^2^)/3'
_refine_ls_weighting_scheme calc
_refine_ls_wR_factor_gt 0.1195
_refine_ls_wR_factor_ref 0.1277
_reflns_number_gt 9894
_reflns_number_total 12397
_reflns_threshold_expression I>2\s(I)
_cod_data_source_file zj2002.cif
_cod_data_source_block I
_cod_database_code 2230197
_cod_database_fobs_code 2230197

loop_
_symmetry_equiv_pos_as_xyz
'x, y, z'
'-x, -y, -z'

loop_
_atom_site_type_symbol
_atom_site_label
_atom_site_fract_x
_atom_site_fract_y
_atom_site_fract_z
_atom_site_U_iso_or_equiv
_atom_site_adp_type
_atom_site_calc_flag
_atom_site_refinement_flags
_atom_site_occupancy
_atom_site_symmetry_multiplicity
_atom_site_disorder_assembly
_atom_site_disorder_group
P P5 0.59309(4) 0.74569(3) 0.08104(3) 0.01270(13) Uani d . 1 1 . .
P P6 0.40564(4) 0.66855(3) 0.27677(3) 0.01388(13) Uani d . 1 1 . .
P P4 0.66984(4) 0.88814(3) 0.03551(3) 0.01523(14) Uani d . 1 1 . .
O O5 0.37256(11) 0.74031(9) 0.32774(9) 0.0187(3) Uani d . 1 1 . .
O O8 0.03668(11) 0.75573(10) 0.05412(9) 0.0233(4) Uani d . 1 1 . .
O O6 0.33881(10) 0.58979(9) 0.29393(9) 0.0169(3) Uani d . 1 1 . .
O O7 0.50990(10) 0.63320(9) 0.29590(9) 0.0157(3) Uani d . 1 1 . .
N N6 0.67820(12) 0.80751(11) 0.11155(10) 0.0148(4) Uani d . 1 1 . .
C C54 0.12697(15) 0.73681(13) 0.07809(13) 0.0170(5) Uani d . 1 1 . .
C C48 0.47736(15) 0.76502(13) 0.14219(12) 0.0137(4) Uani d . 1 1 . .
C C55 0.14671(15) 0.76903(13) 0.15315(13) 0.0168(5) Uani d . 1 1 . .
H H55 0.0990 0.8006 0.1837 0.020 Uiso calc R 1 1 . .
N N7 0.60389(12) 0.64798(11) 0.07626(10) 0.0155(4) Uani d . 1 1 . .
C C51 0.30881(15) 0.70578(13) 0.13897(12) 0.0143(4) Uani d . 1 1 . .
N N8 0.77127(13) 0.88560(12) -0.02712(12) 0.0186(4) Uani d . 1 1 . .
C C56 0.23648(15) 0.75457(13) 0.18261(13) 0.0173(5) Uani d . 1 1 . .
H H56 0.2490 0.7776 0.2323 0.021 Uiso calc R 1 1 . .
C C58 0.54361(15) 0.55016(13) 0.26565(13) 0.0175(5) Uani d . 1 1 . .
H H58A 0.6067 0.5355 0.2849 0.021 Uiso calc R 1 1 . .
H H58B 0.5507 0.5526 0.2057 0.021 Uiso calc R 1 1 . .
C C35 0.45625(16) 0.76226(15) -0.06387(14) 0.0235(5) Uani d . 1 1 . .
H H35A 0.4821 0.7054 -0.0563 0.035 Uiso calc R 1 1 . .
H H35B 0.4217 0.7659 -0.1126 0.035 Uiso calc R 1 1 . .
H H35C 0.4128 0.7768 -0.0168 0.035 Uiso calc R 1 1 . .
C C52 0.28674(15) 0.67198(13) 0.06574(13) 0.0151(5) Uani d . 1 1 . .
H H52 0.3332 0.6377 0.0367 0.018 Uiso calc R 1 1 . .
C C36 0.72204(16) 0.81403(14) 0.19125(13) 0.0187(5) Uani d . 1 1 . .
C C49 0.45156(16) 0.84466(13) 0.16018(13) 0.0193(5) Uani d . 1 1 . .
H H49A 0.3916 0.8571 0.1884 0.023 Uiso calc R 1 1 . .
H H49B 0.4934 0.8881 0.1446 0.023 Uiso calc R 1 1 . .
C C57 0.01704(17) 0.72673(15) -0.02482(14) 0.0245(5) Uani d . 1 1 . .
H H57A 0.0615 0.7511 -0.0668 0.037 Uiso calc R 1 1 . .
H H57B -0.0482 0.7436 -0.0355 0.037 Uiso calc R 1 1 . .
H H57C 0.0246 0.6660 -0.0252 0.037 Uiso calc R 1 1 . .
C C53 0.19755(15) 0.68757(13) 0.03410(13) 0.0171(5) Uani d . 1 1 . .
H H53 0.1853 0.6653 -0.0160 0.020 Uiso calc R 1 1 . .
C C32 0.53851(15) 0.82327(13) -0.07322(13) 0.0165(5) Uani d . 1 1 . .
C C40 0.68215(16) 0.59654(13) 0.03178(13) 0.0176(5) Uani d . 1 1 . .
C C59 0.47325(16) 0.48183(13) 0.29526(13) 0.0189(5) Uani d . 1 1 . .
N N5 0.59713(12) 0.81344(11) -0.00120(10) 0.0148(4) Uani d . 1 1 . .
C C50 0.41072(15) 0.69154(13) 0.16671(12) 0.0140(4) Uani d . 1 1 . .
H H50 0.4396 0.6411 0.1392 0.017 Uiso calc R 1 1 . .
C C34 0.49557(18) 0.91388(14) -0.07822(15) 0.0268(6) Uani d . 1 1 . .
H H34A 0.4531 0.9245 -0.0295 0.040 Uiso calc R 1 1 . .
H H34B 0.4597 0.9209 -0.1261 0.040 Uiso calc R 1 1 . .
H H34C 0.5469 0.9532 -0.0822 0.040 Uiso calc R 1 1 . .
C C60 0.37424(16) 0.50669(13) 0.26594(14) 0.0205(5) Uani d . 1 1 . .
H H60A 0.3786 0.5070 0.2061 0.025 Uiso calc R 1 1 . .
H H60B 0.3283 0.4646 0.2864 0.025 Uiso calc R 1 1 . .
C C33 0.60321(17) 0.80532(15) -0.15207(13) 0.0237(5) Uani d . 1 1 . .
H H33A 0.6539 0.8453 -0.1586 0.036 Uiso calc R 1 1 . .
H H33B 0.5652 0.8107 -0.1987 0.036 Uiso calc R 1 1 . .
H H33C 0.6312 0.7488 -0.1485 0.036 Uiso calc R 1 1 . .
C C61 0.50832(18) 0.39855(14) 0.25481(15) 0.0277(6) Uani d . 1 1 . .
H H61A 0.5107 0.4061 0.1958 0.041 Uiso calc R 1 1 . .
H H61B 0.4644 0.3548 0.2726 0.041 Uiso calc R 1 1 . .
H H61C 0.5719 0.3826 0.2706 0.041 Uiso calc R 1 1 . .
C C44 0.82293(16) 0.96108(13) -0.06183(14) 0.0189(5) Uani d . 1 1 . .
C C45 0.78670(18) 0.98684(15) -0.14567(15) 0.0296(6) Uani d . 1 1 . .
H H45A 0.7964 0.9399 -0.1819 0.044 Uiso calc R 1 1 . .
H H45B 0.8221 1.0341 -0.1692 0.044 Uiso calc R 1 1 . .
H H45C 0.7189 1.0027 -0.1385 0.044 Uiso calc R 1 1 . .
C C43 0.70774(17) 0.52019(14) 0.08743(14) 0.0247(5) Uani d . 1 1 . .
H H43A 0.7288 0.5397 0.1379 0.037 Uiso calc R 1 1 . .
H H43B 0.7589 0.4862 0.0597 0.037 Uiso calc R 1 1 . .
H H43C 0.6517 0.4867 0.0996 0.037 Uiso calc R 1 1 . .
C C37 0.82582(18) 0.84214(18) 0.17242(16) 0.0358(7) Uani d . 1 1 . .
H H37A 0.8616 0.8018 0.1375 0.054 Uiso calc R 1 1 . .
H H37B 0.8560 0.8454 0.2231 0.054 Uiso calc R 1 1 . .
H H37C 0.8252 0.8969 0.1448 0.054 Uiso calc R 1 1 . .
C C39 0.72334(17) 0.72728(14) 0.23515(14) 0.0246(5) Uani d . 1 1 . .
H H39A 0.6581 0.7093 0.2470 0.037 Uiso calc R 1 1 . .
H H39B 0.7534 0.7308 0.2859 0.037 Uiso calc R 1 1 . .
H H39C 0.7594 0.6870 0.2004 0.037 Uiso calc R 1 1 . .
C C62 0.46740(17) 0.47035(14) 0.38906(13) 0.0224(5) Uani d . 1 1 . .
H H62A 0.5285 0.4478 0.4054 0.034 Uiso calc R 1 1 . .
H H62B 0.4175 0.4318 0.4069 0.034 Uiso calc R 1 1 . .
H H62C 0.4526 0.5242 0.4138 0.034 Uiso calc R 1 1 . .
C C41 0.64407(17) 0.56365(14) -0.04624(13) 0.0225(5) Uani d . 1 1 . .
H H41A 0.5857 0.5339 -0.0315 0.034 Uiso calc R 1 1 . .
H H41B 0.6920 0.5258 -0.0730 0.034 Uiso calc R 1 1 . .
H H41C 0.6306 0.6106 -0.0832 0.034 Uiso calc R 1 1 . .
C C38 0.6647(2) 0.87766(16) 0.24708(15) 0.0341(6) Uani d . 1 1 . .
H H38A 0.6593 0.9315 0.2180 0.051 Uiso calc R 1 1 . .
H H38B 0.6976 0.8843 0.2958 0.051 Uiso calc R 1 1 . .
H H38C 0.6011 0.8573 0.2624 0.051 Uiso calc R 1 1 . .
C C42 0.77415(16) 0.64415(14) 0.00713(14) 0.0232(5) Uani d . 1 1 . .
H H42A 0.7601 0.6900 -0.0309 0.035 Uiso calc R 1 1 . .
H H42B 0.8225 0.6060 -0.0187 0.035 Uiso calc R 1 1 . .
H H42C 0.7978 0.6664 0.0554 0.035 Uiso calc R 1 1 . .
C C47 0.80763(18) 1.03499(14) -0.00409(15) 0.0288(6) Uani d . 1 1 . .
H H47A 0.7402 1.0522 0.0015 0.043 Uiso calc R 1 1 . .
H H47B 0.8450 1.0817 -0.0264 0.043 Uiso calc R 1 1 . .
H H47C 0.8281 1.0178 0.0491 0.043 Uiso calc R 1 1 . .
C C46 0.93066(16) 0.93594(15) -0.07427(15) 0.0258(5) Uani d . 1 1 . .
H H46A 0.9538 0.9188 -0.0221 0.039 Uiso calc R 1 1 . .
H H46B 0.9659 0.9835 -0.0973 0.039 Uiso calc R 1 1 . .
H H46C 0.9400 0.8896 -0.1113 0.039 Uiso calc R 1 1 . .
P P2 0.89633(4) 0.24677(3) 0.41973(3) 0.01371(13) Uani d . 1 1 . .
P P1 0.82093(4) 0.10583(3) 0.47234(3) 0.01574(14) Uani d . 1 1 . .
P P3 1.09056(4) 0.32194(3) 0.22058(3) 0.01479(14) Uani d . 1 1 . .
O O4 1.43525(11) 0.25060(10) 0.47038(9) 0.0215(4) Uani d . 1 1 . .
O O2 0.98715(10) 0.35323(9) 0.19487(9) 0.0164(3) Uani d . 1 1 . .
O O1 1.13188(11) 0.25206(9) 0.17058(9) 0.0196(3) Uani d . 1 1 . .
O O3 1.15386(10) 0.40346(9) 0.20836(9) 0.0179(3) Uani d . 1 1 . .
C C23 1.34641(15) 0.26494(13) 0.44149(13) 0.0164(5) Uani d . 1 1 . .
C C21 1.18557(15) 0.32641(13) 0.44112(13) 0.0162(5) Uani d . 1 1 . .
H H21 1.1360 0.3610 0.4657 0.019 Uiso calc R 1 1 . .
N N1 0.89654(12) 0.18141(11) 0.50433(10) 0.0151(4) Uani d . 1 1 . .
C C25 1.24771(15) 0.23654(13) 0.33221(13) 0.0167(5) Uani d . 1 1 . .
H H25 1.2400 0.2092 0.2836 0.020 Uiso calc R 1 1 . .
C C18 1.02663(16) 0.14940(13) 0.32540(13) 0.0197(5) Uani d . 1 1 . .
H H18A 1.0838 0.1376 0.2928 0.024 Uiso calc R 1 1 . .
H H18B 0.9835 0.1066 0.3394 0.024 Uiso calc R 1 1 . .
C C17 1.00657(15) 0.22708(13) 0.35183(12) 0.0143(4) Uani d . 1 1 . .
N N3 0.88579(13) 0.34459(11) 0.42252(11) 0.0172(4) Uani d . 1 1 . .
C C19 1.07475(15) 0.30000(13) 0.33072(12) 0.0139(4) Uani d . 1 1 . .
H H19 1.0426 0.3508 0.3553 0.017 Uiso calc R 1 1 . .
N N2 0.81034(12) 0.18369(11) 0.39409(11) 0.0157(4) Uani d . 1 1 . .
C C28 1.01401(16) 0.50577(13) 0.20302(13) 0.0184(5) Uani d . 1 1 . .
C C24 1.33385(15) 0.22616(13) 0.36802(13) 0.0171(5) Uani d . 1 1 . .
H H24 1.3842 0.1928 0.3428 0.020 Uiso calc R 1 1 . .
C C20 1.17163(15) 0.28768(13) 0.36797(13) 0.0148(4) Uani d . 1 1 . .
C C26 1.45102(17) 0.28712(14) 0.54678(13) 0.0231(5) Uani d . 1 1 . .
H H26A 1.4407 0.3476 0.5423 0.035 Uiso calc R 1 1 . .
H H26B 1.5163 0.2739 0.5596 0.035 Uiso calc R 1 1 . .
H H26C 1.4067 0.2644 0.5898 0.035 Uiso calc R 1 1 . .
N N4 0.72237(13) 0.11378(12) 0.53761(11) 0.0174(4) Uani d . 1 1 . .
C C29 0.94605(16) 0.43378(13) 0.22661(13) 0.0182(5) Uani d . 1 1 . .
H H29A 0.9348 0.4289 0.2863 0.022 Uiso calc R 1 1 . .
H H29B 0.8842 0.4465 0.2043 0.022 Uiso calc R 1 1 . .
C C5 0.75761(16) 0.17757(14) 0.31903(14) 0.0219(5) Uani d . 1 1 . .
C C27 1.11183(16) 0.48426(13) 0.23657(14) 0.0204(5) Uani d . 1 1 . .
H H27A 1.1561 0.5287 0.2192 0.024 Uiso calc R 1 1 . .
H H27B 1.1036 0.4825 0.2965 0.024 Uiso calc R 1 1 . .
C C13 0.66233(16) 0.04273(13) 0.57061(14) 0.0189(5) Uani d . 1 1 . .
C C4 0.98429(18) 0.25201(14) 0.60522(14) 0.0261(5) Uani d . 1 1 . .
H H4A 1.0054 0.2922 0.5624 0.039 Uiso calc R 1 1 . .
H H4B 1.0331 0.2441 0.6435 0.039 Uiso calc R 1 1 . .
H H4C 0.9250 0.2730 0.6338 0.039 Uiso calc R 1 1 . .
C C2 0.92494(17) 0.10746(15) 0.63526(14) 0.0249(5) Uani d . 1 1 . .
H H2A 0.8647 0.1316 0.6594 0.037 Uiso calc R 1 1 . .
H H2B 0.9695 0.0990 0.6770 0.037 Uiso calc R 1 1 . .
H H2C 0.9138 0.0539 0.6121 0.037 Uiso calc R 1 1 . .
C C3 1.06421(16) 0.12822(15) 0.53081(14) 0.0237(5) Uani d . 1 1 . .
H H3A 1.0527 0.0767 0.5042 0.036 Uiso calc R 1 1 . .
H H3B 1.1058 0.1159 0.5742 0.036 Uiso calc R 1 1 . .
H H3C 1.0947 0.1674 0.4912 0.036 Uiso calc R 1 1 . .
C C7 0.64933(17) 0.17330(18) 0.34434(16) 0.0352(6) Uani d . 1 1 . .
H H7A 0.6375 0.1238 0.3793 0.053 Uiso calc R 1 1 . .
H H7B 0.6149 0.1702 0.2959 0.053 Uiso calc R 1 1 . .
H H7C 0.6274 0.2232 0.3738 0.053 Uiso calc R 1 1 . .
C C30 0.97184(18) 0.58638(14) 0.24454(15) 0.0284(6) Uani d . 1 1 . .
H H30A 0.9085 0.5997 0.2270 0.043 Uiso calc R 1 1 . .
H H30B 1.0133 0.6326 0.2293 0.043 Uiso calc R 1 1 . .
H H30C 0.9673 0.5774 0.3034 0.043 Uiso calc R 1 1 . .
C C16 0.67254(17) -0.03126(14) 0.51240(14) 0.0237(5) Uani d . 1 1 . .
H H16A 0.6572 -0.0117 0.4583 0.036 Uiso calc R 1 1 . .
H H16B 0.6289 -0.0745 0.5326 0.036 Uiso calc R 1 1 . .
H H16C 0.7379 -0.0542 0.5095 0.036 Uiso calc R 1 1 . .
C C9 0.80892(16) 0.39872(13) 0.46543(13) 0.0195(5) Uani d . 1 1 . .
C C1 0.96760(16) 0.16767(13) 0.56725(13) 0.0177(5) Uani d . 1 1 . .
C C31 1.02493(17) 0.51997(14) 0.10952(13) 0.0229(5) Uani d . 1 1 . .
H H31A 1.0457 0.4676 0.0838 0.034 Uiso calc R 1 1 . .
H H31B 1.0722 0.5619 0.0950 0.034 Uiso calc R 1 1 . .
H H31C 0.9638 0.5393 0.0908 0.034 Uiso calc R 1 1 . .
C C14 0.55715(16) 0.07624(15) 0.57986(16) 0.0283(6) Uani d . 1 1 . .
H H14A 0.5510 0.1221 0.6174 0.043 Uiso calc R 1 1 . .
H H14B 0.5161 0.0315 0.6010 0.043 Uiso calc R 1 1 . .
H H14C 0.5382 0.0962 0.5270 0.043 Uiso calc R 1 1 . .
C C15 0.69229(18) 0.01271(15) 0.65535(14) 0.0283(6) Uani d . 1 1 . .
H H15A 0.7562 -0.0135 0.6493 0.042 Uiso calc R 1 1 . .
H H15B 0.6473 -0.0276 0.6796 0.042 Uiso calc R 1 1 . .
H H15C 0.6922 0.0604 0.6904 0.042 Uiso calc R 1 1 . .
C C12 0.7760(2) 0.46657(16) 0.40394(16) 0.0368(7) Uani d . 1 1 . .
H H12A 0.8295 0.5010 0.3852 0.055 Uiso calc R 1 1 . .
H H12B 0.7247 0.5015 0.4302 0.055 Uiso calc R 1 1 . .
H H12C 0.7529 0.4399 0.3576 0.055 Uiso calc R 1 1 . .
C C6 0.77596(19) 0.25584(16) 0.26283(15) 0.0331(6) Uani d . 1 1 . .
H H6A 0.7556 0.3060 0.2924 0.050 Uiso calc R 1 1 . .
H H6B 0.7399 0.2530 0.2153 0.050 Uiso calc R 1 1 . .
H H6C 0.8439 0.2577 0.2454 0.050 Uiso calc R 1 1 . .
C C11 0.8506(2) 0.44271(16) 0.53541(17) 0.0392(7) Uani d . 1 1 . .
H H11A 0.8656 0.4014 0.5777 0.059 Uiso calc R 1 1 . .
H H11B 0.8039 0.4841 0.5582 0.059 Uiso calc R 1 1 . .
H H11C 0.9085 0.4703 0.5146 0.059 Uiso calc R 1 1 . .
C C10 0.72105(18) 0.35083(15) 0.49979(17) 0.0358(7) Uani d . 1 1 . .
H H10A 0.6933 0.3244 0.4556 0.054 Uiso calc R 1 1 . .
H H10B 0.6740 0.3896 0.5263 0.054 Uiso calc R 1 1 . .
H H10C 0.7402 0.3081 0.5393 0.054 Uiso calc R 1 1 . .
C C8 0.7922(2) 0.09845(17) 0.27171(17) 0.0404(7) Uani d . 1 1 . .
H H8A 0.8581 0.1045 0.2494 0.061 Uiso calc R 1 1 . .
H H8B 0.7519 0.0916 0.2275 0.061 Uiso calc R 1 1 . .
H H8C 0.7883 0.0495 0.3085 0.061 Uiso calc R 1 1 . .
C C22 1.27127(16) 0.31485(13) 0.47850(13) 0.0182(5) Uani d . 1 1 . .
H H22 1.2784 0.3404 0.5282 0.022 Uiso calc R 1 1 . .
H H4D 0.7089(18) 0.1594(17) 0.5623(16) 0.032(7) Uiso d . 1 1 . .
H H8D 0.7859(18) 0.8433(16) -0.0543(15) 0.026(7) Uiso d . 1 1 . .

loop_
_atom_site_aniso_label
_atom_site_aniso_U_11
_atom_site_aniso_U_22
_atom_site_aniso_U_33
_atom_site_aniso_U_12
_atom_site_aniso_U_13
_atom_site_aniso_U_23
P5 0.0127(3) 0.0133(3) 0.0118(3) 0.0010(2) -0.0003(2) 0.0008(2)
P6 0.0142(3) 0.0154(3) 0.0120(3) -0.0005(2) -0.0021(2) 0.0019(2)
P4 0.0160(3) 0.0137(3) 0.0158(3) 0.0000(2) -0.0008(2) 0.0016(2)
O5 0.0221(8) 0.0195(8) 0.0140(8) 0.0026(6) -0.0009(6) -0.0003(6)
O8 0.0168(8) 0.0291(9) 0.0250(9) 0.0032(7) -0.0088(7) -0.0021(7)
O6 0.0161(8) 0.0170(8) 0.0171(8) -0.0010(6) -0.0005(6) 0.0034(6)
O7 0.0162(8) 0.0151(8) 0.0162(8) -0.0006(6) -0.0040(6) 0.0021(6)
N6 0.0150(9) 0.0154(9) 0.0140(9) -0.0006(7) -0.0026(7) 0.0019(7)
C54 0.0142(11) 0.0157(11) 0.0216(12) -0.0008(9) -0.0067(9) 0.0056(9)
C48 0.0144(11) 0.0163(11) 0.0106(10) 0.0003(9) -0.0031(9) 0.0021(8)
C55 0.0170(11) 0.0143(11) 0.0186(11) 0.0015(9) 0.0004(9) -0.0002(9)
N7 0.0150(9) 0.0159(9) 0.0149(9) 0.0027(7) 0.0000(7) -0.0002(7)
C51 0.0157(11) 0.0124(10) 0.0147(11) -0.0011(8) -0.0017(9) 0.0024(8)
N8 0.0208(10) 0.0127(10) 0.0215(10) -0.0016(8) 0.0022(8) 0.0007(8)
C56 0.0183(12) 0.0174(11) 0.0163(11) -0.0002(9) -0.0034(9) -0.0009(9)
C58 0.0170(11) 0.0166(11) 0.0185(11) 0.0034(9) -0.0023(9) 0.0014(9)
C35 0.0223(13) 0.0314(13) 0.0176(12) -0.0053(10) -0.0072(10) 0.0041(10)
C52 0.0161(11) 0.0127(10) 0.0161(11) 0.0000(9) 0.0010(9) 0.0003(8)
C36 0.0176(12) 0.0229(12) 0.0167(11) -0.0027(9) -0.0058(9) -0.0003(9)
C49 0.0176(12) 0.0172(11) 0.0219(12) -0.0003(9) 0.0042(10) 0.0016(9)
C57 0.0242(13) 0.0259(13) 0.0254(13) -0.0018(10) -0.0137(10) 0.0034(10)
C53 0.0217(12) 0.0165(11) 0.0138(11) -0.0030(9) -0.0047(9) 0.0001(9)
C32 0.0180(11) 0.0177(11) 0.0144(11) 0.0013(9) -0.0062(9) 0.0017(9)
C40 0.0190(12) 0.0145(11) 0.0186(11) 0.0038(9) 0.0014(9) -0.0014(9)
C59 0.0209(12) 0.0165(11) 0.0190(12) 0.0010(9) -0.0017(10) 0.0014(9)
N5 0.0155(9) 0.0150(9) 0.0137(9) 0.0004(7) -0.0012(7) 0.0023(7)
C50 0.0155(11) 0.0132(10) 0.0129(10) 0.0019(8) -0.0010(9) 0.0011(8)
C34 0.0314(14) 0.0239(13) 0.0262(13) 0.0060(11) -0.0131(11) 0.0020(10)
C60 0.0228(12) 0.0167(11) 0.0222(12) -0.0023(9) -0.0024(10) 0.0002(9)
C33 0.0254(13) 0.0301(13) 0.0157(12) -0.0033(10) -0.0021(10) 0.0006(10)
C61 0.0319(14) 0.0208(12) 0.0295(14) 0.0028(11) 0.0000(11) -0.0009(10)
C44 0.0197(12) 0.0152(11) 0.0212(12) -0.0033(9) 0.0005(10) 0.0036(9)
C45 0.0341(15) 0.0248(13) 0.0300(14) -0.0074(11) -0.0055(11) 0.0116(11)
C43 0.0268(13) 0.0214(12) 0.0235(13) 0.0098(10) 0.0044(10) 0.0031(10)
C37 0.0285(14) 0.0532(17) 0.0280(14) -0.0183(13) -0.0114(12) 0.0102(12)
C39 0.0281(13) 0.0275(13) 0.0192(12) -0.0042(10) -0.0080(10) 0.0042(10)
C62 0.0241(13) 0.0230(12) 0.0192(12) 0.0004(10) -0.0014(10) 0.0083(9)
C41 0.0273(13) 0.0201(12) 0.0198(12) 0.0034(10) -0.0017(10) -0.0036(9)
C38 0.0461(17) 0.0356(15) 0.0225(13) 0.0088(12) -0.0141(12) -0.0109(11)
C42 0.0222(12) 0.0216(12) 0.0245(13) 0.0015(10) 0.0052(10) -0.0027(10)
C47 0.0368(15) 0.0197(12) 0.0289(14) -0.0062(11) 0.0047(11) 0.0005(10)
C46 0.0207(13) 0.0245(13) 0.0317(14) -0.0057(10) 0.0022(11) 0.0020(10)
P2 0.0136(3) 0.0131(3) 0.0141(3) 0.0003(2) -0.0009(2) 0.0017(2)
P1 0.0163(3) 0.0140(3) 0.0167(3) -0.0004(2) -0.0009(2) 0.0017(2)
P3 0.0148(3) 0.0160(3) 0.0133(3) 0.0004(2) -0.0014(2) 0.0017(2)
O4 0.0194(8) 0.0262(9) 0.0199(8) 0.0012(7) -0.0079(7) -0.0022(7)
O2 0.0166(8) 0.0162(8) 0.0162(8) 0.0009(6) -0.0021(6) 0.0020(6)
O1 0.0233(9) 0.0194(8) 0.0155(8) 0.0040(7) -0.0010(7) -0.0004(6)
O3 0.0169(8) 0.0181(8) 0.0182(8) 0.0005(6) -0.0002(6) 0.0029(6)
C23 0.0167(11) 0.0148(11) 0.0181(11) -0.0024(9) -0.0047(9) 0.0042(9)
C21 0.0183(11) 0.0140(11) 0.0159(11) 0.0009(9) 0.0004(9) -0.0001(8)
N1 0.0159(9) 0.0147(9) 0.0146(9) -0.0004(7) -0.0026(7) 0.0027(7)
C25 0.0210(12) 0.0180(11) 0.0113(10) -0.0003(9) -0.0023(9) -0.0005(8)
C18 0.0176(12) 0.0190(12) 0.0215(12) 0.0000(9) 0.0028(10) 0.0010(9)
C17 0.0142(11) 0.0170(11) 0.0119(10) 0.0008(9) -0.0032(9) 0.0021(8)
N3 0.0176(10) 0.0143(9) 0.0192(10) 0.0010(7) 0.0000(8) 0.0007(7)
C19 0.0145(11) 0.0140(10) 0.0130(10) 0.0019(8) -0.0019(9) 0.0026(8)
N2 0.0163(9) 0.0153(9) 0.0156(9) -0.0018(7) -0.0031(8) 0.0035(7)
C28 0.0192(12) 0.0163(11) 0.0194(12) 0.0006(9) -0.0012(9) 0.0022(9)
C24 0.0176(12) 0.0169(11) 0.0159(11) 0.0026(9) 0.0013(9) 0.0009(9)
C20 0.0162(11) 0.0128(10) 0.0155(11) -0.0024(9) -0.0017(9) 0.0044(8)
C26 0.0261(13) 0.0248(12) 0.0197(12) -0.0017(10) -0.0091(10) 0.0001(10)
N4 0.0189(10) 0.0123(9) 0.0205(10) -0.0023(8) 0.0008(8) 0.0015(8)
C29 0.0183(12) 0.0174(11) 0.0185(11) 0.0037(9) -0.0019(9) 0.0010(9)
C5 0.0219(12) 0.0259(13) 0.0189(12) -0.0036(10) -0.0074(10) 0.0005(10)
C27 0.0231(12) 0.0176(11) 0.0206(12) -0.0025(9) -0.0021(10) -0.0011(9)
C13 0.0182(12) 0.0160(11) 0.0221(12) -0.0039(9) -0.0002(10) 0.0039(9)
C4 0.0311(14) 0.0244(13) 0.0240(13) -0.0004(11) -0.0097(11) -0.0013(10)
C2 0.0265(13) 0.0285(13) 0.0200(12) -0.0027(10) -0.0053(10) 0.0057(10)
C3 0.0222(13) 0.0265(13) 0.0227(12) 0.0033(10) -0.0073(10) 0.0050(10)
C7 0.0218(14) 0.0541(18) 0.0310(14) -0.0112(12) -0.0094(11) 0.0103(13)
C30 0.0319(14) 0.0211(13) 0.0310(14) 0.0023(11) 0.0025(11) 0.0002(10)
C16 0.0268(13) 0.0197(12) 0.0246(13) -0.0052(10) -0.0008(10) 0.0012(10)
C9 0.0209(12) 0.0143(11) 0.0217(12) 0.0032(9) 0.0043(10) 0.0009(9)
C1 0.0185(12) 0.0177(11) 0.0170(11) -0.0011(9) -0.0029(9) 0.0013(9)
C31 0.0246(13) 0.0218(12) 0.0213(12) 0.0010(10) 0.0004(10) 0.0063(9)
C14 0.0190(13) 0.0215(12) 0.0431(16) -0.0029(10) 0.0051(11) 0.0025(11)
C15 0.0369(15) 0.0260(13) 0.0222(13) -0.0107(11) -0.0018(11) 0.0051(10)
C12 0.0398(16) 0.0348(15) 0.0306(14) 0.0201(12) 0.0108(12) 0.0092(12)
C6 0.0351(15) 0.0410(16) 0.0249(14) -0.0128(12) -0.0129(12) 0.0138(11)
C11 0.0410(17) 0.0277(14) 0.0497(18) 0.0137(12) -0.0085(14) -0.0171(13)
C10 0.0315(15) 0.0234(13) 0.0474(17) 0.0010(11) 0.0251(13) -0.0052(12)
C8 0.0513(18) 0.0394(16) 0.0336(15) 0.0051(13) -0.0202(14) -0.0126(12)
C22 0.0257(12) 0.0148(11) 0.0145(11) -0.0028(9) -0.0024(10) -0.0015(9)

loop_
_atom_type_symbol
_atom_type_description
_atom_type_scat_dispersion_real
_atom_type_scat_dispersion_imag
_atom_type_scat_source
C C 0.0033 0.0016 'International Tables Vol C Tables 4.2.6.8 and 6.1.1.4'
H H 0.0000 0.0000 'International Tables Vol C Tables 4.2.6.8 and 6.1.1.4'
N N 0.0061 0.0033 'International Tables Vol C Tables 4.2.6.8 and 6.1.1.4'
O O 0.0106 0.0060 'International Tables Vol C Tables 4.2.6.8 and 6.1.1.4'
P P 0.1023 0.0942 'International Tables Vol C Tables 4.2.6.8 and 6.1.1.4'

loop_
_geom_angle_atom_site_label_1
_geom_angle_atom_site_label_2
_geom_angle_atom_site_label_3
_geom_angle_site_symmetry_1
_geom_angle_site_symmetry_3
_geom_angle
_geom_angle_publ_flag
N7 P5 N6 . . 124.35(9) ?
N7 P5 N5 . . 124.74(9) ?
N6 P5 N5 . . 83.15(9) ?
N7 P5 C48 . . 104.57(9) ?
N6 P5 C48 . . 110.55(9) ?
N5 P5 C48 . . 107.94(9) ?
O5 P6 O7 . . 112.08(8) ?
O5 P6 O6 . . 112.22(8) ?
O7 P6 O6 . . 104.38(8) ?
O5 P6 C50 . . 114.40(9) ?
O7 P6 C50 . . 106.75(9) ?
O6 P6 C50 . . 106.31(9) ?
N8 P4 N5 . . 105.48(9) ?
N8 P4 N6 . . 108.74(9) ?
N5 P4 N6 . . 79.54(8) ?
C54 O8 C57 . . 116.51(17) ?
C60 O6 P6 . . 119.34(13) ?
C58 O7 P6 . . 118.72(13) ?
C36 N6 P5 . . 132.78(14) ?
C36 N6 P4 . . 126.17(14) ?
P5 N6 P4 . . 97.72(9) ?
O8 C54 C53 . . 124.7(2) ?
O8 C54 C55 . . 115.91(19) ?
C53 C54 C55 . . 119.35(19) ?
C49 C48 C50 . . 121.78(19) ?
C49 C48 P5 . . 117.78(16) ?
C50 C48 P5 . . 120.34(14) ?
C56 C55 C54 . . 120.59(19) ?
C56 C55 H55 . . 119.7 ?
C54 C55 H55 . . 119.7 ?
C40 N7 P5 . . 128.33(15) ?
C52 C51 C56 . . 117.58(19) ?
C52 C51 C50 . . 119.41(18) ?
C56 C51 C50 . . 122.96(19) ?
C44 N8 P4 . . 125.36(15) ?
C44 N8 H8D . . 111.8(17) ?
P4 N8 H8D . . 119.6(17) ?
C55 C56 C51 . . 121.0(2) ?
C55 C56 H56 . . 119.5 ?
C51 C56 H56 . . 119.5 ?
O7 C58 C59 . . 111.41(16) ?
O7 C58 H58A . . 109.3 ?
C59 C58 H58A . . 109.3 ?
O7 C58 H58B . . 109.3 ?
C59 C58 H58B . . 109.3 ?
H58A C58 H58B . . 108.0 ?
C32 C35 H35A . . 109.5 ?
C32 C35 H35B . . 109.5 ?
H35A C35 H35B . . 109.5 ?
C32 C35 H35C . . 109.5 ?
H35A C35 H35C . . 109.5 ?
H35B C35 H35C . . 109.5 ?
C51 C52 C53 . . 122.26(19) ?
C51 C52 H52 . . 118.9 ?
C53 C52 H52 . . 118.9 ?
N6 C36 C39 . . 109.13(17) ?
N6 C36 C37 . . 108.16(18) ?
C39 C36 C37 . . 109.28(19) ?
N6 C36 C38 . . 111.29(18) ?
C39 C36 C38 . . 109.10(19) ?
C37 C36 C38 . . 109.9(2) ?
C48 C49 H49A . . 120.0 ?
C48 C49 H49B . . 120.0 ?
H49A C49 H49B . . 120.0 ?
O8 C57 H57A . . 109.5 ?
O8 C57 H57B . . 109.5 ?
H57A C57 H57B . . 109.5 ?
O8 C57 H57C . . 109.5 ?
H57A C57 H57C . . 109.5 ?
H57B C57 H57C . . 109.5 ?
C54 C53 C52 . . 119.2(2) ?
C54 C53 H53 . . 120.4 ?
C52 C53 H53 . . 120.4 ?
N5 C32 C35 . . 110.04(17) ?
N5 C32 C33 . . 109.30(17) ?
C35 C32 C33 . . 109.83(18) ?
N5 C32 C34 . . 109.50(17) ?
C35 C32 C34 . . 108.71(18) ?
C33 C32 C34 . . 109.44(18) ?
N7 C40 C42 . . 114.31(17) ?
N7 C40 C43 . . 108.27(17) ?
C42 C40 C43 . . 108.48(19) ?
N7 C40 C41 . . 108.59(17) ?
C42 C40 C41 . . 108.72(18) ?
C43 C40 C41 . . 108.32(18) ?
C58 C59 C60 . . 108.60(17) ?
C58 C59 C62 . . 110.83(18) ?
C60 C59 C62 . . 111.06(18) ?
C58 C59 C61 . . 108.43(18) ?
C60 C59 C61 . . 107.80(18) ?
C62 C59 C61 . . 110.02(18) ?
C32 N5 P5 . . 132.65(14) ?
C32 N5 P4 . . 127.28(14) ?
P5 N5 P4 . . 98.22(9) ?
C51 C50 C48 . . 113.51(16) ?
C51 C50 P6 . . 110.54(14) ?
C48 C50 P6 . . 110.95(14) ?
C51 C50 H50 . . 107.2 ?
C48 C50 H50 . . 107.2 ?
P6 C50 H50 . . 107.2 ?
C32 C34 H34A . . 109.5 ?
C32 C34 H34B . . 109.5 ?
H34A C34 H34B . . 109.5 ?
C32 C34 H34C . . 109.5 ?
H34A C34 H34C . . 109.5 ?
H34B C34 H34C . . 109.5 ?
O6 C60 C59 . . 112.22(17) ?
O6 C60 H60A . . 109.2 ?
C59 C60 H60A . . 109.2 ?
O6 C60 H60B . . 109.2 ?
C59 C60 H60B . . 109.2 ?
H60A C60 H60B . . 107.9 ?
C32 C33 H33A . . 109.5 ?
C32 C33 H33B . . 109.5 ?
H33A C33 H33B . . 109.5 ?
C32 C33 H33C . . 109.5 ?
H33A C33 H33C . . 109.5 ?
H33B C33 H33C . . 109.5 ?
C59 C61 H61A . . 109.5 ?
C59 C61 H61B . . 109.5 ?
H61A C61 H61B . . 109.5 ?
C59 C61 H61C . . 109.5 ?
H61A C61 H61C . . 109.5 ?
H61B C61 H61C . . 109.5 ?
N8 C44 C47 . . 111.24(18) ?
N8 C44 C46 . . 107.63(17) ?
C47 C44 C46 . . 109.83(19) ?
N8 C44 C45 . . 109.44(18) ?
C47 C44 C45 . . 109.77(19) ?
C46 C44 C45 . . 108.88(19) ?
C44 C45 H45A . . 109.5 ?
C44 C45 H45B . . 109.5 ?
H45A C45 H45B . . 109.5 ?
C44 C45 H45C . . 109.5 ?
H45A C45 H45C . . 109.5 ?
H45B C45 H45C . . 109.5 ?
C40 C43 H43A . . 109.5 ?
C40 C43 H43B . . 109.5 ?
H43A C43 H43B . . 109.5 ?
C40 C43 H43C . . 109.5 ?
H43A C43 H43C . . 109.5 ?
H43B C43 H43C . . 109.5 ?
C36 C37 H37A . . 109.5 ?
C36 C37 H37B . . 109.5 ?
H37A C37 H37B . . 109.5 ?
C36 C37 H37C . . 109.5 ?
H37A C37 H37C . . 109.5 ?
H37B C37 H37C . . 109.5 ?
C36 C39 H39A . . 109.5 ?
C36 C39 H39B . . 109.5 ?
H39A C39 H39B . . 109.5 ?
C36 C39 H39C . . 109.5 ?
H39A C39 H39C . . 109.5 ?
H39B C39 H39C . . 109.5 ?
C59 C62 H62A . . 109.5 ?
C59 C62 H62B . . 109.5 ?
H62A C62 H62B . . 109.5 ?
C59 C62 H62C . . 109.5 ?
H62A C62 H62C . . 109.5 ?
H62B C62 H62C . . 109.5 ?
C40 C41 H41A . . 109.5 ?
C40 C41 H41B . . 109.5 ?
H41A C41 H41B . . 109.5 ?
C40 C41 H41C . . 109.5 ?
H41A C41 H41C . . 109.5 ?
H41B C41 H41C . . 109.5 ?
C36 C38 H38A . . 109.5 ?
C36 C38 H38B . . 109.5 ?
H38A C38 H38B . . 109.5 ?
C36 C38 H38C . . 109.5 ?
H38A C38 H38C . . 109.5 ?
H38B C38 H38C . . 109.5 ?
C40 C42 H42A . . 109.5 ?
C40 C42 H42B . . 109.5 ?
H42A C42 H42B . . 109.5 ?
C40 C42 H42C . . 109.5 ?
H42A C42 H42C . . 109.5 ?
H42B C42 H42C . . 109.5 ?
C44 C47 H47A . . 109.5 ?
C44 C47 H47B . . 109.5 ?
H47A C47 H47B . . 109.5 ?
C44 C47 H47C . . 109.5 ?
H47A C47 H47C . . 109.5 ?
H47B C47 H47C . . 109.5 ?
C44 C46 H46A . . 109.5 ?
C44 C46 H46B . . 109.5 ?
H46A C46 H46B . . 109.5 ?
C44 C46 H46C . . 109.5 ?
H46A C46 H46C . . 109.5 ?
H46B C46 H46C . . 109.5 ?
N3 P2 N2 . . 124.76(9) ?
N3 P2 N1 . . 124.18(9) ?
N2 P2 N1 . . 83.44(9) ?
N3 P2 C17 . . 104.18(9) ?
N2 P2 C17 . . 109.04(9) ?
N1 P2 C17 . . 109.89(9) ?
N4 P1 N1 . . 104.25(9) ?
N4 P1 N2 . . 107.84(9) ?
N1 P1 N2 . . 79.78(8) ?
O1 P3 O2 . . 111.94(8) ?
O1 P3 O3 . . 111.96(8) ?
O2 P3 O3 . . 104.51(8) ?
O1 P3 C19 . . 115.86(9) ?
O2 P3 C19 . . 105.64(9) ?
O3 P3 C19 . . 106.07(9) ?
C23 O4 C26 . . 117.37(17) ?
C29 O2 P3 . . 117.98(13) ?
C27 O3 P3 . . 118.86(13) ?
O4 C23 C22 . . 125.48(19) ?
O4 C23 C24 . . 115.15(18) ?
C22 C23 C24 . . 119.4(2) ?
C22 C21 C20 . . 121.72(19) ?
C22 C21 H21 . . 119.1 ?
C20 C21 H21 . . 119.1 ?
C1 N1 P2 . . 131.48(14) ?
C1 N1 P1 . . 126.07(14) ?
P2 N1 P1 . . 97.61(9) ?
C24 C25 C20 . . 120.8(2) ?
C24 C25 H25 . . 119.6 ?
C20 C25 H25 . . 119.6 ?
C17 C18 H18A . . 120.0 ?
C17 C18 H18B . . 120.0 ?
H18A C18 H18B . . 120.0 ?
C18 C17 C19 . . 122.28(19) ?
C18 C17 P2 . . 118.82(17) ?
C19 C17 P2 . . 118.84(14) ?
C9 N3 P2 . . 129.59(15) ?
C20 C19 C17 . . 113.54(16) ?
C20 C19 P3 . . 111.75(14) ?
C17 C19 P3 . . 111.47(14) ?
C20 C19 H19 . . 106.5 ?
C17 C19 H19 . . 106.5 ?
P3 C19 H19 . . 106.5 ?
C5 N2 P2 . . 133.49(14) ?
C5 N2 P1 . . 126.78(14) ?
P2 N2 P1 . . 97.99(9) ?
C29 C28 C31 . . 110.21(18) ?
C29 C28 C27 . . 109.06(17) ?
C31 C28 C27 . . 111.21(18) ?
C29 C28 C30 . . 108.57(18) ?
C31 C28 C30 . . 110.11(18) ?
C27 C28 C30 . . 107.60(18) ?
C25 C24 C23 . . 120.63(19) ?
C25 C24 H24 . . 119.7 ?
C23 C24 H24 . . 119.7 ?
C21 C20 C25 . . 117.83(19) ?
C21 C20 C19 . . 119.76(18) ?
C25 C20 C19 . . 122.39(19) ?
O4 C26 H26A . . 109.5 ?
O4 C26 H26B . . 109.5 ?
H26A C26 H26B . . 109.5 ?
O4 C26 H26C . . 109.5 ?
H26A C26 H26C . . 109.5 ?
H26B C26 H26C . . 109.5 ?
C13 N4 P1 . . 126.02(15) ?
C13 N4 H4D . . 113.2(18) ?
P1 N4 H4D . . 119.7(18) ?
O2 C29 C28 . . 110.96(16) ?
O2 C29 H29A . . 109.4 ?
C28 C29 H29A . . 109.4 ?
O2 C29 H29B . . 109.4 ?
C28 C29 H29B . . 109.4 ?
H29A C29 H29B . . 108.0 ?
N2 C5 C7 . . 109.23(18) ?
N2 C5 C6 . . 109.41(18) ?
C7 C5 C6 . . 109.3(2) ?
N2 C5 C8 . . 110.65(18) ?
C7 C5 C8 . . 109.4(2) ?
C6 C5 C8 . . 108.9(2) ?
O3 C27 C28 . . 112.45(17) ?
O3 C27 H27A . . 109.1 ?
C28 C27 H27A . . 109.1 ?
O3 C27 H27B . . 109.1 ?
C28 C27 H27B . . 109.1 ?
H27A C27 H27B . . 107.8 ?
N4 C13 C16 . . 110.99(18) ?
N4 C13 C14 . . 107.38(17) ?
C16 C13 C14 . . 109.91(19) ?
N4 C13 C15 . . 110.10(18) ?
C16 C13 C15 . . 109.44(18) ?
C14 C13 C15 . . 108.99(19) ?
C1 C4 H4A . . 109.5 ?
C1 C4 H4B . . 109.5 ?
H4A C4 H4B . . 109.5 ?
C1 C4 H4C . . 109.5 ?
H4A C4 H4C . . 109.5 ?
H4B C4 H4C . . 109.5 ?
C1 C2 H2A . . 109.5 ?
C1 C2 H2B . . 109.5 ?
H2A C2 H2B . . 109.5 ?
C1 C2 H2C . . 109.5 ?
H2A C2 H2C . . 109.5 ?
H2B C2 H2C . . 109.5 ?
C1 C3 H3A . . 109.5 ?
C1 C3 H3B . . 109.5 ?
H3A C3 H3B . . 109.5 ?
C1 C3 H3C . . 109.5 ?
H3A C3 H3C . . 109.5 ?
H3B C3 H3C . . 109.5 ?
C5 C7 H7A . . 109.5 ?
C5 C7 H7B . . 109.5 ?
H7A C7 H7B . . 109.5 ?
C5 C7 H7C . . 109.5 ?
H7A C7 H7C . . 109.5 ?
H7B C7 H7C . . 109.5 ?
C28 C30 H30A . . 109.5 ?
C28 C30 H30B . . 109.5 ?
H30A C30 H30B . . 109.5 ?
C28 C30 H30C . . 109.5 ?
H30A C30 H30C . . 109.5 ?
H30B C30 H30C . . 109.5 ?
C13 C16 H16A . . 109.5 ?
C13 C16 H16B . . 109.5 ?
H16A C16 H16B . . 109.5 ?
C13 C16 H16C . . 109.5 ?
H16A C16 H16C . . 109.5 ?
H16B C16 H16C . . 109.5 ?
N3 C9 C10 . . 113.80(18) ?
N3 C9 C11 . . 109.23(19) ?
C10 C9 C11 . . 109.1(2) ?
N3 C9 C12 . . 108.13(17) ?
C10 C9 C12 . . 108.2(2) ?
C11 C9 C12 . . 108.2(2) ?
N1 C1 C4 . . 109.14(17) ?
N1 C1 C2 . . 108.54(17) ?
C4 C1 C2 . . 108.54(18) ?
N1 C1 C3 . . 112.22(17) ?
C4 C1 C3 . . 109.96(19) ?
C2 C1 C3 . . 108.35(18) ?
C28 C31 H31A . . 109.5 ?
C28 C31 H31B . . 109.5 ?
H31A C31 H31B . . 109.5 ?
C28 C31 H31C . . 109.5 ?
H31A C31 H31C . . 109.5 ?
H31B C31 H31C . . 109.5 ?
C13 C14 H14A . . 109.5 ?
C13 C14 H14B . . 109.5 ?
H14A C14 H14B . . 109.5 ?
C13 C14 H14C . . 109.5 ?
H14A C14 H14C . . 109.5 ?
H14B C14 H14C . . 109.5 ?
C13 C15 H15A . . 109.5 ?
C13 C15 H15B . . 109.5 ?
H15A C15 H15B . . 109.5 ?
C13 C15 H15C . . 109.5 ?
H15A C15 H15C . . 109.5 ?
H15B C15 H15C . . 109.5 ?
C9 C12 H12A . . 109.5 ?
C9 C12 H12B . . 109.5 ?
H12A C12 H12B . . 109.5 ?
C9 C12 H12C . . 109.5 ?
H12A C12 H12C . . 109.5 ?
H12B C12 H12C . . 109.5 ?
C5 C6 H6A . . 109.5 ?
C5 C6 H6B . . 109.5 ?
H6A C6 H6B . . 109.5 ?
C5 C6 H6C . . 109.5 ?
H6A C6 H6C . . 109.5 ?
H6B C6 H6C . . 109.5 ?
C9 C11 H11A . . 109.5 ?
C9 C11 H11B . . 109.5 ?
H11A C11 H11B . . 109.5 ?
C9 C11 H11C . . 109.5 ?
H11A C11 H11C . . 109.5 ?
H11B C11 H11C . . 109.5 ?
C9 C10 H10A . . 109.5 ?
C9 C10 H10B . . 109.5 ?
H10A C10 H10B . . 109.5 ?
C9 C10 H10C . . 109.5 ?
H10A C10 H10C . . 109.5 ?
H10B C10 H10C . . 109.5 ?
C5 C8 H8A . . 109.5 ?
C5 C8 H8B . . 109.5 ?
H8A C8 H8B . . 109.5 ?
C5 C8 H8C . . 109.5 ?
H8A C8 H8C . . 109.5 ?
H8B C8 H8C . . 109.5 ?
C21 C22 C23 . . 119.6(2) ?
C21 C22 H22 . . 120.2 ?
C23 C22 H22 . . 120.2 ?

loop_
_geom_bond_atom_site_label_1
_geom_bond_atom_site_label_2
_geom_bond_site_symmetry_2
_geom_bond_distance
_geom_bond_publ_flag
P5 N7 . 1.5463(17) ?
P5 N6 . 1.6798(18) ?
P5 N5 . 1.6810(17) ?
P5 C48 . 1.831(2) ?
P6 O5 . 1.4606(15) ?
P6 O7 . 1.5799(15) ?
P6 O6 . 1.5832(15) ?
P6 C50 . 1.809(2) ?
P4 N8 . 1.6616(19) ?
P4 N5 . 1.7362(18) ?
P4 N6 . 1.7503(17) ?
O8 C54 . 1.361(2) ?
O8 C57 . 1.430(3) ?
O6 C60 . 1.454(2) ?
O7 C58 . 1.459(2) ?
N6 C36 . 1.488(3) ?
C54 C53 . 1.387(3) ?
C54 C55 . 1.392(3) ?
C48 C49 . 1.327(3) ?
C48 C50 . 1.532(3) ?
C55 C56 . 1.380(3) ?
C55 H55 . 0.9300 ?
N7 C40 . 1.479(3) ?
C51 C52 . 1.385(3) ?
C51 C56 . 1.396(3) ?
C51 C50 . 1.526(3) ?
N8 C44 . 1.484(3) ?
N8 H8D . 0.82(2) ?
C56 H56 . 0.9300 ?
C58 C59 . 1.521(3) ?
C58 H58A . 0.9700 ?
C58 H58B . 0.9700 ?
C35 C32 . 1.517(3) ?
C35 H35A . 0.9600 ?
C35 H35B . 0.9600 ?
C35 H35C . 0.9600 ?
C52 C53 . 1.390(3) ?
C52 H52 . 0.9300 ?
C36 C39 . 1.521(3) ?
C36 C37 . 1.525(3) ?
C36 C38 . 1.528(3) ?
C49 H49A . 0.9300 ?
C49 H49B . 0.9300 ?
C57 H57A . 0.9600 ?
C57 H57B . 0.9600 ?
C57 H57C . 0.9600 ?
C53 H53 . 0.9300 ?
C32 N5 . 1.483(3) ?
C32 C33 . 1.526(3) ?
C32 C34 . 1.527(3) ?
C40 C42 . 1.523(3) ?
C40 C43 . 1.530(3) ?
C40 C41 . 1.531(3) ?
C59 C60 . 1.524(3) ?
C59 C62 . 1.525(3) ?
C59 C61 . 1.532(3) ?
C50 H50 . 0.9800 ?
C34 H34A . 0.9600 ?
C34 H34B . 0.9600 ?
C34 H34C . 0.9600 ?
C60 H60A . 0.9700 ?
C60 H60B . 0.9700 ?
C33 H33A . 0.9600 ?
C33 H33B . 0.9600 ?
C33 H33C . 0.9600 ?
C61 H61A . 0.9600 ?
C61 H61B . 0.9600 ?
C61 H61C . 0.9600 ?
C44 C47 . 1.519(3) ?
C44 C46 . 1.527(3) ?
C44 C45 . 1.530(3) ?
C45 H45A . 0.9600 ?
C45 H45B . 0.9600 ?
C45 H45C . 0.9600 ?
C43 H43A . 0.9600 ?
C43 H43B . 0.9600 ?
C43 H43C . 0.9600 ?
C37 H37A . 0.9600 ?
C37 H37B . 0.9600 ?
C37 H37C . 0.9600 ?
C39 H39A . 0.9600 ?
C39 H39B . 0.9600 ?
C39 H39C . 0.9600 ?
C62 H62A . 0.9600 ?
C62 H62B . 0.9600 ?
C62 H62C . 0.9600 ?
C41 H41A . 0.9600 ?
C41 H41B . 0.9600 ?
C41 H41C . 0.9600 ?
C38 H38A . 0.9600 ?
C38 H38B . 0.9600 ?
C38 H38C . 0.9600 ?
C42 H42A . 0.9600 ?
C42 H42B . 0.9600 ?
C42 H42C . 0.9600 ?
C47 H47A . 0.9600 ?
C47 H47B . 0.9600 ?
C47 H47C . 0.9600 ?
C46 H46A . 0.9600 ?
C46 H46B . 0.9600 ?
C46 H46C . 0.9600 ?
P2 N3 . 1.5457(17) ?
P2 N2 . 1.6735(18) ?
P2 N1 . 1.6904(17) ?
P2 C17 . 1.827(2) ?
P1 N4 . 1.6577(19) ?
P1 N1 . 1.7419(18) ?
P1 N2 . 1.7486(17) ?
P3 O1 . 1.4601(15) ?
P3 O2 . 1.5826(15) ?
P3 O3 . 1.5840(15) ?
P3 C19 . 1.808(2) ?
O4 C23 . 1.364(2) ?
O4 C26 . 1.425(3) ?
O2 C29 . 1.462(2) ?
O3 C27 . 1.451(2) ?
C23 C22 . 1.386(3) ?
C23 C24 . 1.389(3) ?
C21 C22 . 1.384(3) ?
C21 C20 . 1.388(3) ?
C21 H21 . 0.9300 ?
N1 C1 . 1.486(3) ?
C25 C24 . 1.375(3) ?
C25 C20 . 1.398(3) ?
C25 H25 . 0.9300 ?
C18 C17 . 1.323(3) ?
C18 H18A . 0.9300 ?
C18 H18B . 0.9300 ?
C17 C19 . 1.530(3) ?
N3 C9 . 1.478(3) ?
C19 C20 . 1.523(3) ?
C19 H19 . 0.9800 ?
N2 C5 . 1.485(3) ?
C28 C29 . 1.523(3) ?
C28 C31 . 1.524(3) ?
C28 C27 . 1.526(3) ?
C28 C30 . 1.531(3) ?
C24 H24 . 0.9300 ?
C26 H26A . 0.9600 ?
C26 H26B . 0.9600 ?
C26 H26C . 0.9600 ?
N4 C13 . 1.481(3) ?
N4 H4D . 0.84(3) ?
C29 H29A . 0.9700 ?
C29 H29B . 0.9700 ?
C5 C7 . 1.524(3) ?
C5 C6 . 1.527(3) ?
C5 C8 . 1.527(3) ?
C27 H27A . 0.9700 ?
C27 H27B . 0.9700 ?
C13 C16 . 1.522(3) ?
C13 C14 . 1.526(3) ?
C13 C15 . 1.528(3) ?
C4 C1 . 1.521(3) ?
C4 H4A . 0.9600 ?
C4 H4B . 0.9600 ?
C4 H4C . 0.9600 ?
C2 C1 . 1.528(3) ?
C2 H2A . 0.9600 ?
C2 H2B . 0.9600 ?
C2 H2C . 0.9600 ?
C3 C1 . 1.532(3) ?
C3 H3A . 0.9600 ?
C3 H3B . 0.9600 ?
C3 H3C . 0.9600 ?
C7 H7A . 0.9600 ?
C7 H7B . 0.9600 ?
C7 H7C . 0.9600 ?
C30 H30A . 0.9600 ?
C30 H30B . 0.9600 ?
C30 H30C . 0.9600 ?
C16 H16A . 0.9600 ?
C16 H16B . 0.9600 ?
C16 H16C . 0.9600 ?
C9 C10 . 1.515(3) ?
C9 C11 . 1.521(3) ?
C9 C12 . 1.523(3) ?
C31 H31A . 0.9600 ?
C31 H31B . 0.9600 ?
C31 H31C . 0.9600 ?
C14 H14A . 0.9600 ?
C14 H14B . 0.9600 ?
C14 H14C . 0.9600 ?
C15 H15A . 0.9600 ?
C15 H15B . 0.9600 ?
C15 H15C . 0.9600 ?
C12 H12A . 0.9600 ?
C12 H12B . 0.9600 ?
C12 H12C . 0.9600 ?
C6 H6A . 0.9600 ?
C6 H6B . 0.9600 ?
C6 H6C . 0.9600 ?
C11 H11A . 0.9600 ?
C11 H11B . 0.9600 ?
C11 H11C . 0.9600 ?
C10 H10A . 0.9600 ?
C10 H10B . 0.9600 ?
C10 H10C . 0.9600 ?
C8 H8A . 0.9600 ?
C8 H8B . 0.9600 ?
C8 H8C . 0.9600 ?
C22 H22 . 0.9300 ?

loop_
_geom_hbond_atom_site_label_D
_geom_hbond_atom_site_label_H
_geom_hbond_atom_site_label_A
_geom_hbond_site_symmetry_A
_geom_hbond_distance_DH
_geom_hbond_distance_HA
_geom_hbond_distance_DA
_geom_hbond_angle_DHA
N8 H8D O1 2_765 0.82(2) 2.61(3) 3.394(2) 160(2)
N4 H4D O5 2_666 0.84(3) 2.58(3) 3.378(2) 158(2)
C26 H26B O5 2_766 0.96 2.49 3.325(3) 145
